data_2225969
loop_
_publ_author_name
'Guo, Xin'
'Bai, Xiao Guang'
'Li, Yi Liang'
'Wang, Yu Cheng'

_publ_section_title
;
 <i>tert</i>-Butyl
 3-amino-2-methyl-6,7-dihydro-2<i>H</i>-pyrazolo[4,3-<i>c</i>]pyridine-5(4<i>H</i>)-carboxylate
;
_journal_issue 5
_journal_name_full 'Acta Crystallographica Section E'
_journal_page_first o1108
_journal_paper_doi 10.1107/S1600536810013218
_journal_volume 66
_journal_year 2010
_chemical_formula_iupac 'C12 H20 N4 O2'
_chemical_formula_moiety 'C12 H20 N4 O2'
_chemical_formula_sum 'C12 H20 N4 O2'
_chemical_formula_weight 252.32
_chemical_name_systematic
;
<i>tert</i>-Butyl
3-amino-2-methyl-6,7-dihydro-2<i>H</i>-pyrazolo[4,3-c]pyridine-5(4<i>H</i>)-
carboxylate
;
_space_group_IT_number 2
_symmetry_cell_setting triclinic
_symmetry_space_group_name_Hall '-P 1'
_symmetry_space_group_name_H-M 'P -1'
_atom_sites_solution_hydrogens geom
_atom_sites_solution_primary direct
_atom_sites_solution_secondary difmap
_audit_creation_method SHELXL-97
_cell_angle_alpha 85.837(4)
_cell_angle_beta 86.794(4)
_cell_angle_gamma 87.733(4)
_cell_formula_units_Z 2
_cell_length_a 6.3151(13)
_cell_length_b 9.3615(19)
_cell_length_c 11.215(2)
_cell_measurement_reflns_used 5123
_cell_measurement_temperature 293(2)
_cell_measurement_theta_max 27.46
_cell_measurement_theta_min 3.23
_cell_volume 659.8(2)
_computing_cell_refinement 'CrystalClear (Rigaku, 2005)'
_computing_data_collection 'CrystalClear (Rigaku, 2005)'
_computing_data_reduction 'CrystalClear (Rigaku, 2005)'
_computing_molecular_graphics 'SHELXTL/PC (Sheldrick, 2008)'
_computing_publication_material 'SHELXTL/PC (Sheldrick, 2008)'
_computing_structure_refinement 'SHELXL97 (Sheldrick, 2008)'
_computing_structure_solution 'SHELXS97 (Sheldrick, 2008)'
_diffrn_ambient_temperature 293(2)
_diffrn_detector_area_resol_mean 13.6612
_diffrn_measured_fraction_theta_full 0.995
_diffrn_measured_fraction_theta_max 0.995
_diffrn_measurement_device_type 'Rigaku, SCXmini'
_diffrn_measurement_method '\w scans'
_diffrn_radiation_monochromator graphite
_diffrn_radiation_source 'fine-focus sealed tube'
_diffrn_radiation_type MoK\a
_diffrn_radiation_wavelength 0.71073
_diffrn_reflns_av_R_equivalents 0.0523
_diffrn_reflns_av_sigmaI/netI 0.0745
_diffrn_reflns_limit_h_max 8
_diffrn_reflns_limit_h_min -8
_diffrn_reflns_limit_k_max 12
_diffrn_reflns_limit_k_min -12
_diffrn_reflns_limit_l_max 14
_diffrn_reflns_limit_l_min -14
_diffrn_reflns_number 6859
_diffrn_reflns_theta_full 27.46
_diffrn_reflns_theta_max 27.46
_diffrn_reflns_theta_min 3.23
_diffrn_standards_number 0
_exptl_absorpt_coefficient_mu 0.089
_exptl_absorpt_correction_T_max 0.9850
_exptl_absorpt_correction_T_min 0.9721
_exptl_absorpt_correction_type multi-scan
_exptl_absorpt_process_details '(CrystalClear; Rigaku, 2005)'
_exptl_crystal_colour colourless
_exptl_crystal_density_diffrn 1.270
_exptl_crystal_density_method 'not measured'
_exptl_crystal_description block
_exptl_crystal_F_000 272
_exptl_crystal_size_max 0.30
_exptl_crystal_size_mid 0.26
_exptl_crystal_size_min 0.16
_refine_diff_density_max 0.280
_refine_diff_density_min -0.358
_refine_ls_extinction_method none
_refine_ls_goodness_of_fit_ref 1.012
_refine_ls_hydrogen_treatment constr
_refine_ls_matrix_type full
_refine_ls_number_parameters 167
_refine_ls_number_reflns 3008
_refine_ls_number_restraints 0
_refine_ls_restrained_S_all 1.012
_refine_ls_R_factor_all 0.1155
_refine_ls_R_factor_gt 0.0638
_refine_ls_shift/su_max 0.000
_refine_ls_shift/su_mean 0.000
_refine_ls_structure_factor_coef Fsqd
_refine_ls_weighting_details 'calc w=1/[\s^2^(Fo^2^)+(0.0810P)^2^+0.0000P] where P=(Fo^2^+2Fc^2^)/3'
_refine_ls_weighting_scheme calc
_refine_ls_wR_factor_gt 0.1472
_refine_ls_wR_factor_ref 0.1701
_reflns_number_gt 1737
_reflns_number_total 3008
_reflns_threshold_expression I>2\s(I)
_cod_data_source_file rz2434.cif
_cod_data_source_block I
_cod_database_code 2225969
_cod_database_fobs_code 2225969

loop_
_symmetry_equiv_pos_as_xyz
'x, y, z'
'-x, -y, -z'

loop_
_atom_site_type_symbol
_atom_site_label
_atom_site_fract_x
_atom_site_fract_y
_atom_site_fract_z
_atom_site_U_iso_or_equiv
_atom_site_adp_type
_atom_site_calc_flag
_atom_site_refinement_flags
_atom_site_occupancy
_atom_site_disorder_assembly
_atom_site_disorder_group
C C1 0.3109(4) 0.0363(3) 0.6957(2) 0.0386(6) Uani d . 1 . .
H H1A 0.2825 -0.0408 0.6462 0.046 Uiso calc R 1 . .
H H1B 0.3436 -0.0061 0.7744 0.046 Uiso calc R 1 . .
C C2 0.5027(4) 0.1173(3) 0.6406(2) 0.0398(6) Uani d . 1 . .
H H2A 0.5619 0.1713 0.7007 0.048 Uiso calc R 1 . .
H H2B 0.6113 0.0498 0.6125 0.048 Uiso calc R 1 . .
C C3 0.4344(4) 0.2180(2) 0.5375(2) 0.0331(6) Uani d . 1 . .
C C4 0.2211(4) 0.2453(3) 0.5144(2) 0.0329(5) Uani d . 1 . .
C C5 0.0400(4) 0.1836(3) 0.59148(19) 0.0385(6) Uani d . 1 . .
H H5A -0.0710 0.2567 0.6030 0.046 Uiso calc R 1 . .
H H5B -0.0191 0.1057 0.5531 0.046 Uiso calc R 1 . .
C C6 0.2214(4) 0.3437(3) 0.4173(2) 0.0346(6) Uani d . 1 . .
C C7 0.5130(4) 0.4687(3) 0.2914(2) 0.0479(7) Uani d . 1 . .
H H7A 0.3984 0.5194 0.2522 0.072 Uiso calc R 1 . .
H H7B 0.5974 0.4162 0.2344 0.072 Uiso calc R 1 . .
H H7C 0.5997 0.5358 0.3251 0.072 Uiso calc R 1 . .
C C8 0.0740(4) 0.2085(3) 0.8027(2) 0.0327(5) Uani d . 1 . .
C C9 0.1596(4) 0.2266(3) 1.0122(2) 0.0371(6) Uani d . 1 . .
C C10 0.2487(5) 0.3756(3) 0.9930(3) 0.0561(8) Uani d . 1 . .
H H10A 0.3934 0.3684 0.9622 0.084 Uiso calc R 1 . .
H H10B 0.2431 0.4197 1.0679 0.084 Uiso calc R 1 . .
H H10C 0.1660 0.4329 0.9369 0.084 Uiso calc R 1 . .
C C11 -0.0678(4) 0.2267(3) 1.0624(2) 0.0486(7) Uani d . 1 . .
H H11A -0.1532 0.2919 1.0136 0.073 Uiso calc R 1 . .
H H11B -0.0739 0.2563 1.1427 0.073 Uiso calc R 1 . .
H H11C -0.1206 0.1319 1.0627 0.073 Uiso calc R 1 . .
C C12 0.2991(5) 0.1310(3) 1.0927(2) 0.0564(8) Uani d . 1 . .
H H12A 0.2457 0.0360 1.1008 0.085 Uiso calc R 1 . .
H H12B 0.2984 0.1687 1.1701 0.085 Uiso calc R 1 . .
H H12C 0.4416 0.1279 1.0580 0.085 Uiso calc R 1 . .
N N1 0.1203(3) 0.1310(2) 0.70667(17) 0.0353(5) Uani d . 1 . .
N N2 0.5648(3) 0.2928(2) 0.46032(17) 0.0388(5) Uani d . 1 . .
N N3 0.4281(3) 0.3700(2) 0.38587(17) 0.0386(5) Uani d . 1 . .
N N4 0.0539(3) 0.4037(2) 0.35407(19) 0.0507(6) Uani d . 1 . .
H H4A 0.0781 0.4606 0.2915 0.061 Uiso calc R 1 . .
H H4B -0.0744 0.3840 0.3773 0.061 Uiso calc R 1 . .
O O1 0.1814(3) 0.15709(17) 0.89818(14) 0.0398(4) Uani d . 1 . .
O O2 -0.0535(3) 0.31087(19) 0.80320(15) 0.0480(5) Uani d . 1 . .

loop_
_atom_site_aniso_label
_atom_site_aniso_U_11
_atom_site_aniso_U_22
_atom_site_aniso_U_33
_atom_site_aniso_U_12
_atom_site_aniso_U_13
_atom_site_aniso_U_23
C1 0.0362(14) 0.0381(14) 0.0400(14) 0.0063(11) 0.0030(11) -0.0011(11)
C2 0.0327(14) 0.0447(15) 0.0402(14) 0.0078(11) 0.0001(11) 0.0032(12)
C3 0.0273(12) 0.0387(14) 0.0327(12) 0.0038(10) -0.0009(10) -0.0015(11)
C4 0.0268(12) 0.0436(14) 0.0285(12) 0.0024(10) -0.0019(9) -0.0044(10)
C5 0.0308(13) 0.0529(16) 0.0319(13) -0.0022(11) -0.0021(10) -0.0040(12)
C6 0.0296(13) 0.0445(14) 0.0299(12) 0.0033(11) -0.0042(10) -0.0053(11)
C7 0.0437(16) 0.0557(17) 0.0420(15) -0.0021(13) 0.0000(12) 0.0110(13)
C8 0.0271(12) 0.0374(13) 0.0323(12) -0.0002(11) 0.0005(10) 0.0037(11)
C9 0.0413(15) 0.0385(14) 0.0312(13) -0.0011(11) -0.0013(10) -0.0018(11)
C10 0.0587(19) 0.0517(18) 0.0591(18) -0.0151(14) -0.0054(14) -0.0026(14)
C11 0.0493(17) 0.0514(17) 0.0440(15) -0.0054(13) 0.0103(13) -0.0028(13)
C12 0.065(2) 0.0602(19) 0.0440(16) 0.0080(15) -0.0120(14) 0.0000(14)
N1 0.0302(11) 0.0431(12) 0.0317(10) 0.0020(9) 0.0024(8) -0.0015(9)
N2 0.0274(11) 0.0496(13) 0.0376(11) 0.0047(9) -0.0007(9) 0.0052(10)
N3 0.0292(11) 0.0487(13) 0.0360(11) 0.0037(9) -0.0020(9) 0.0067(10)
N4 0.0365(13) 0.0750(17) 0.0386(12) 0.0059(11) -0.0059(10) 0.0092(11)
O1 0.0475(11) 0.0406(10) 0.0307(9) 0.0096(8) -0.0045(7) -0.0031(7)
O2 0.0519(12) 0.0496(11) 0.0403(10) 0.0201(9) -0.0040(8) 0.0006(8)

loop_
_atom_type_symbol
_atom_type_description
_atom_type_scat_dispersion_real
_atom_type_scat_dispersion_imag
_atom_type_scat_source
C C 0.0033 0.0016 'International Tables Vol C Tables 4.2.6.8 and 6.1.1.4'
H H 0.0000 0.0000 'International Tables Vol C Tables 4.2.6.8 and 6.1.1.4'
N N 0.0061 0.0033 'International Tables Vol C Tables 4.2.6.8 and 6.1.1.4'
O O 0.0106 0.0060 'International Tables Vol C Tables 4.2.6.8 and 6.1.1.4'

loop_
_geom_angle_atom_site_label_1
_geom_angle_atom_site_label_2
_geom_angle_atom_site_label_3
_geom_angle_site_symmetry_1
_geom_angle_site_symmetry_3
_geom_angle
_geom_angle_publ_flag
N1 C1 C2 . . 111.82(19) ?
N1 C1 H1A . . 109.3 ?
C2 C1 H1A . . 109.3 ?
N1 C1 H1B . . 109.3 ?
C2 C1 H1B . . 109.3 ?
H1A C1 H1B . . 107.9 ?
C3 C2 C1 . . 109.5(2) ?
C3 C2 H2A . . 109.8 ?
C1 C2 H2A . . 109.8 ?
C3 C2 H2B . . 109.8 ?
C1 C2 H2B . . 109.8 ?
H2A C2 H2B . . 108.2 ?
N2 C3 C4 . . 112.4(2) ?
N2 C3 C2 . . 125.5(2) ?
C4 C3 C2 . . 122.1(2) ?
C6 C4 C3 . . 105.4(2) ?
C6 C4 C5 . . 130.6(2) ?
C3 C4 C5 . . 123.8(2) ?
N1 C5 C4 . . 108.28(18) ?
N1 C5 H5A . . 110.0 ?
C4 C5 H5A . . 110.0 ?
N1 C5 H5B . . 110.0 ?
C4 C5 H5B . . 110.0 ?
H5A C5 H5B . . 108.4 ?
N3 C6 C4 . . 106.7(2) ?
N3 C6 N4 . . 123.2(2) ?
C4 C6 N4 . . 129.9(2) ?
N3 C7 H7A . . 109.5 ?
N3 C7 H7B . . 109.5 ?
H7A C7 H7B . . 109.5 ?
N3 C7 H7C . . 109.5 ?
H7A C7 H7C . . 109.5 ?
H7B C7 H7C . . 109.5 ?
O2 C8 O1 . . 124.3(2) ?
O2 C8 N1 . . 124.0(2) ?
O1 C8 N1 . . 111.59(19) ?
O1 C9 C11 . . 111.03(19) ?
O1 C9 C12 . . 102.7(2) ?
C11 C9 C12 . . 110.1(2) ?
O1 C9 C10 . . 108.8(2) ?
C11 C9 C10 . . 113.5(2) ?
C12 C9 C10 . . 110.2(2) ?
C9 C10 H10A . . 109.5 ?
C9 C10 H10B . . 109.5 ?
H10A C10 H10B . . 109.5 ?
C9 C10 H10C . . 109.5 ?
H10A C10 H10C . . 109.5 ?
H10B C10 H10C . . 109.5 ?
C9 C11 H11A . . 109.5 ?
C9 C11 H11B . . 109.5 ?
H11A C11 H11B . . 109.5 ?
C9 C11 H11C . . 109.5 ?
H11A C11 H11C . . 109.5 ?
H11B C11 H11C . . 109.5 ?
C9 C12 H12A . . 109.5 ?
C9 C12 H12B . . 109.5 ?
H12A C12 H12B . . 109.5 ?
C9 C12 H12C . . 109.5 ?
H12A C12 H12C . . 109.5 ?
H12B C12 H12C . . 109.5 ?
C8 N1 C5 . . 118.53(19) ?
C8 N1 C1 . . 122.99(19) ?
C5 N1 C1 . . 113.39(19) ?
C3 N2 N3 . . 103.51(18) ?
C6 N3 N2 . . 111.98(19) ?
C6 N3 C7 . . 128.4(2) ?
N2 N3 C7 . . 119.56(19) ?
C6 N4 H4A . . 120.0 ?
C6 N4 H4B . . 120.0 ?
H4A N4 H4B . . 120.0 ?
C8 O1 C9 . . 121.18(18) ?

loop_
_geom_bond_atom_site_label_1
_geom_bond_atom_site_label_2
_geom_bond_site_symmetry_2
_geom_bond_distance
_geom_bond_publ_flag
C1 N1 . 1.471(3) ?
C1 C2 . 1.532(3) ?
C1 H1A . 0.9700 ?
C1 H1B . 0.9700 ?
C2 C3 . 1.509(3) ?
C2 H2A . 0.9700 ?
C2 H2B . 0.9700 ?
C3 N2 . 1.340(3) ?
C3 C4 . 1.396(3) ?
C4 C6 . 1.375(3) ?
C4 C5 . 1.502(3) ?
C5 N1 . 1.460(3) ?
C5 H5A . 0.9700 ?
C5 H5B . 0.9700 ?
C6 N3 . 1.360(3) ?
C6 N4 . 1.384(3) ?
C7 N3 . 1.448(3) ?
C7 H7A . 0.9600 ?
C7 H7B . 0.9600 ?
C7 H7C . 0.9600 ?
C8 O2 . 1.227(3) ?
C8 O1 . 1.349(3) ?
C8 N1 . 1.354(3) ?
C9 O1 . 1.474(3) ?
C9 C11 . 1.513(3) ?
C9 C12 . 1.516(3) ?
C9 C10 . 1.521(3) ?
C10 H10A . 0.9600 ?
C10 H10B . 0.9600 ?
C10 H10C . 0.9600 ?
C11 H11A . 0.9600 ?
C11 H11B . 0.9600 ?
C11 H11C . 0.9600 ?
C12 H12A . 0.9600 ?
C12 H12B . 0.9600 ?
C12 H12C . 0.9600 ?
N2 N3 . 1.382(3) ?
N4 H4A . 0.8600 ?
N4 H4B . 0.8600 ?

loop_
_geom_hbond_atom_site_label_D
_geom_hbond_atom_site_label_H
_geom_hbond_atom_site_label_A
_geom_hbond_site_symmetry_A
_geom_hbond_distance_DH
_geom_hbond_distance_HA
_geom_hbond_distance_DA
_geom_hbond_angle_DHA
N4 H4A O2 2_566 0.86 2.32 3.093(3) 149.4
N4 H4B N2 1_455 0.86 2.57 3.420(3) 172.1

loop_
_geom_torsion_atom_site_label_1
_geom_torsion_atom_site_label_2
_geom_torsion_atom_site_label_3
_geom_torsion_atom_site_label_4
_geom_torsion_site_symmetry_1
_geom_torsion_site_symmetry_2
_geom_torsion_site_symmetry_3
_geom_torsion_site_symmetry_4
_geom_torsion
_geom_torsion_publ_flag
N1 C1 C2 C3 . . . . -42.3(3) ?
C1 C2 C3 N2 . . . . -171.7(2) ?
C1 C2 C3 C4 . . . . 9.9(3) ?
N2 C3 C4 C6 . . . . -0.3(3) ?
C2 C3 C4 C6 . . . . 178.3(2) ?
N2 C3 C4 C5 . . . . -175.9(2) ?
C2 C3 C4 C5 . . . . 2.8(4) ?
C6 C4 C5 N1 . . . . -157.6(2) ?
C3 C4 C5 N1 . . . . 16.7(3) ?
C3 C4 C6 N3 . . . . 0.6(3) ?
C5 C4 C6 N3 . . . . 175.7(2) ?
C3 C4 C6 N4 . . . . 177.1(2) ?
C5 C4 C6 N4 . . . . -7.8(4) ?
O2 C8 N1 C5 . . . . 9.7(3) ?
O1 C8 N1 C5 . . . . -171.83(18) ?
O2 C8 N1 C1 . . . . 162.8(2) ?
O1 C8 N1 C1 . . . . -18.7(3) ?
C4 C5 N1 C8 . . . . 104.8(2) ?
C4 C5 N1 C1 . . . . -50.8(3) ?
C2 C1 N1 C8 . . . . -86.9(3) ?
C2 C1 N1 C5 . . . . 67.4(2) ?
C4 C3 N2 N3 . . . . 0.0(3) ?
C2 C3 N2 N3 . . . . -178.6(2) ?
C4 C6 N3 N2 . . . . -0.7(3) ?
N4 C6 N3 N2 . . . . -177.5(2) ?
C4 C6 N3 C7 . . . . -178.1(2) ?
N4 C6 N3 C7 . . . . 5.1(4) ?
C3 N2 N3 C6 . . . . 0.4(2) ?
C3 N2 N3 C7 . . . . 178.1(2) ?
O2 C8 O1 C9 . . . . -2.9(3) ?
N1 C8 O1 C9 . . . . 178.62(19) ?
C11 C9 O1 C8 . . . . 60.3(3) ?
C12 C9 O1 C8 . . . . 177.9(2) ?
C10 C9 O1 C8 . . . . -65.3(3) ?

loop_
_cod_related_entry_id
_cod_related_entry_database
_cod_related_entry_code
1 ChemSpider 24744871
